data_2222406
loop_
_publ_author_name
'Ou, Guang-Chuan'
'Zhang, Min'
'Yuan, Xian-You'

_publ_section_title
;(2-Carboxybenzoato-\k^2^<i>O</i>^1^,<i>O</i>^1'^)(5,5,7,12,12,14-hexamethyl-1,4,8,11-tetraazacyclotetradecane-\k^4^<i>N</i>)nickel(II)
 perchlorate monohydrate
;
_journal_coeditor_code NG2586
_journal_issue 7
_journal_name_full 'Acta Crystallographica Section E'
_journal_page_first m726
_journal_paper_doi 10.1107/S1600536809020169
_journal_volume 65
_journal_year 2009
_chemical_formula_iupac '[Ni (C8 H5 O4) (C16 H36 N4)] Cl O4, H2 O'
_chemical_formula_moiety 'C24 H41 N4 Ni O4 +, Cl O4 -, H2 O1'
_chemical_formula_sum 'C24 H43 Cl N4 Ni O9'
_chemical_formula_weight 625.78
_chemical_name_systematic
;
(2-Carboxybenzoato-\k^2^<i>O</i>^1^,<i>O</i>^1'^)(5,5,7,12,12,14-hexamethyl-
1,4,8,11-tetraazacyclotetradecane-\k^4^<i>N</i>)nickel(II) perchlorate
monohydrate
;
_space_group_IT_number 14
_symmetry_cell_setting monoclinic
_symmetry_space_group_name_Hall '-P 2ybc'
_symmetry_space_group_name_H-M 'P 1 21/c 1'
_atom_sites_solution_hydrogens geom
_atom_sites_solution_primary direct
_atom_sites_solution_secondary difmap
_audit_creation_method SHELXL-97
_cell_angle_alpha 90.00
_cell_angle_beta 102.105(2)
_cell_angle_gamma 90.00
_cell_formula_units_Z 4
_cell_length_a 9.7941(12)
_cell_length_b 17.354(2)
_cell_length_c 17.619(2)
_cell_measurement_reflns_used 5283
_cell_measurement_temperature 173(2)
_cell_measurement_theta_max 27.04
_cell_measurement_theta_min 2.35
_cell_volume 2928.1(6)
_computing_cell_refinement 'SAINT-Plus (Bruker, 1999)'
_computing_data_collection 'SMART (Bruker, 1999)'
_computing_data_reduction 'SAINT-Plus (Bruker, 1999)'
_computing_molecular_graphics 'SHELXTL (Sheldrick, 2008)'
_computing_publication_material 'SHELXTL (Sheldrick, 2008)'
_computing_structure_refinement 'SHELXL97 (Sheldrick, 2008)'
_computing_structure_solution 'SHELXS97 (Sheldrick, 2008)'
_diffrn_ambient_temperature 173(2)
_diffrn_measured_fraction_theta_full 0.980
_diffrn_measured_fraction_theta_max 0.980
_diffrn_measurement_device_type 'Bruker SMART CCD area-detector'
_diffrn_measurement_method '\f and \w'
_diffrn_radiation_monochromator graphite
_diffrn_radiation_source 'fine-focus sealed tube'
_diffrn_radiation_type MoK\a
_diffrn_radiation_wavelength 0.71073
_diffrn_reflns_av_R_equivalents 0.0296
_diffrn_reflns_av_sigmaI/netI 0.0438
_diffrn_reflns_limit_h_max 11
_diffrn_reflns_limit_h_min -12
_diffrn_reflns_limit_k_max 17
_diffrn_reflns_limit_k_min -22
_diffrn_reflns_limit_l_max 21
_diffrn_reflns_limit_l_min -22
_diffrn_reflns_number 14639
_diffrn_reflns_theta_full 27.06
_diffrn_reflns_theta_max 27.06
_diffrn_reflns_theta_min 1.67
_diffrn_standards_decay_% 0
_diffrn_standards_interval_count 0
_diffrn_standards_interval_time 0
_diffrn_standards_number 0
_exptl_absorpt_coefficient_mu 0.809
_exptl_absorpt_correction_T_max 0.8681
_exptl_absorpt_correction_T_min 0.7073
_exptl_absorpt_correction_type multi-scan
_exptl_absorpt_process_details '(SADABS; Sheldrick, 1996)'
_exptl_crystal_colour blue
_exptl_crystal_density_diffrn 1.420
_exptl_crystal_density_method 'not measured'
_exptl_crystal_description block
_exptl_crystal_F_000 1328
_exptl_crystal_size_max 0.46
_exptl_crystal_size_mid 0.41
_exptl_crystal_size_min 0.18
_refine_diff_density_max 0.772
_refine_diff_density_min -0.419
_refine_ls_extinction_method none
_refine_ls_goodness_of_fit_ref 1.073
_refine_ls_hydrogen_treatment mixed
_refine_ls_matrix_type full
_refine_ls_number_parameters 411
_refine_ls_number_reflns 6322
_refine_ls_number_restraints 47
_refine_ls_restrained_S_all 1.165
_refine_ls_R_factor_all 0.0704
_refine_ls_R_factor_gt 0.0479
_refine_ls_shift/su_max 0.000
_refine_ls_shift/su_mean 0.000
_refine_ls_structure_factor_coef Fsqd
_refine_ls_weighting_details 'calc w=1/[\s^2^(Fo^2^)+(0.0858P)^2^+1.13P] where P=(Fo^2^+2Fc^2^)/3'
_refine_ls_weighting_scheme calc
_refine_ls_wR_factor_gt 0.1324
_refine_ls_wR_factor_ref 0.1512
_reflns_number_gt 4597
_reflns_number_total 6322
_reflns_threshold_expression I>2\s(I)
_cod_data_source_file ng2586.cif
_cod_data_source_block I
_cod_depositor_comments
;
The following automatic conversions were performed:
'_symmetry_cell_setting' value 'Monoclinic' changed to 'monoclinic'
according to '/home/saulius/struct/CIF-dictionaries/cif_core.dic'
dictionary named 'cif_core.dic' version 2.4.1 from 2010-06-29.

Automatic conversion script
Id: cif_fix_enum 1527 2010-12-29 10:47:43Z saulius 

The following automatic conversions were performed:

'_symmetry_cell_setting' value 'Monoclinic' changed to 'monoclinic'
according to /home/saulius/struct/CIF-dictionaries/cif_core.dic
dictionary named 'cif_core.dic' version 2.4.1 from 2010-06-29.

Automatic conversion script
Id: cif_fix_values 1715 2011-07-08 13:25:40Z adriana 
;
_cod_original_cell_volume 2928.2(6)
_cod_original_sg_symbol_H-M 'P 21/c'
_cod_database_code 2222406
_cod_database_fobs_code 2222406

loop_
_symmetry_equiv_pos_as_xyz
'x, y, z'
'-x, y+1/2, -z+1/2'
'-x, -y, -z'
'x, -y-1/2, z-1/2'

loop_
_atom_site_type_symbol
_atom_site_label
_atom_site_fract_x
_atom_site_fract_y
_atom_site_fract_z
_atom_site_U_iso_or_equiv
_atom_site_adp_type
_atom_site_calc_flag
_atom_site_refinement_flags
_atom_site_occupancy
_atom_site_disorder_assembly
_atom_site_disorder_group
Ni Ni1 0.32081(4) 0.21532(2) 0.13185(2) 0.02393(14) Uani d . 1 . .
O O1 0.1559(2) 0.29722(12) 0.13918(12) 0.0279(5) Uani d . 1 . .
O O2 0.2165(2) 0.27282(12) 0.02880(13) 0.0277(5) Uani d . 1 . .
N N1 0.4733(3) 0.30047(15) 0.17667(16) 0.0292(6) Uani d . 1 . .
H H1C 0.4229 0.3432 0.1871 0.035 Uiso calc R 1 . .
O O3 -0.0163(3) 0.18524(14) -0.05475(14) 0.0379(6) Uani d . 1 . .
N N3 0.1821(3) 0.12179(15) 0.09356(16) 0.0307(6) Uani d . 1 . .
H H3A 0.1206 0.1395 0.0495 0.037 Uiso calc R 1 . .
N N4 0.4586(3) 0.15922(15) 0.07460(16) 0.0291(6) Uani d . 1 . .
H H4D 0.5215 0.1309 0.1109 0.035 Uiso calc R 1 . .
C C17 0.1329(3) 0.30254(17) 0.06606(19) 0.0257(7) Uani d . 1 . .
C C18 0.0067(3) 0.34386(17) 0.02248(18) 0.0251(6) Uani d . 1 . .
N N2 0.3653(3) 0.17186(16) 0.24485(16) 0.0313(6) Uani d . 1 . .
H H2C 0.4281 0.1314 0.2465 0.038 Uiso calc R 1 . .
C C23 -0.0603(3) 0.32076(19) -0.05238(19) 0.0282(7) Uani d . 1 . .
O O4 -0.0144(3) 0.25603(16) -0.15998(15) 0.0474(7) Uani d . 1 . .
H H4 0.0042 0.2136 -0.1784 0.071 Uiso calc R 1 . .
C C11 0.5392(4) 0.2112(2) 0.0331(2) 0.0342(8) Uani d . 1 . .
H H11 0.4714 0.2448 -0.0025 0.041 Uiso calc R 1 . .
C C24 -0.0246(3) 0.2465(2) -0.08727(19) 0.0306(7) Uani d . 1 . .
C C3 0.2428(4) 0.1426(2) 0.2747(2) 0.0381(8) Uani d . 1 . .
H H3 0.1712 0.1845 0.2687 0.046 Uiso calc R 1 . .
C C1 0.5447(4) 0.2708(2) 0.2534(2) 0.0387(8) Uani d . 1 . .
H H1A 0.5936 0.3134 0.2854 0.046 Uiso calc R 1 . .
H H1B 0.6150 0.2317 0.2468 0.046 Uiso calc R 1 . .
C C2 0.4381(4) 0.2353(2) 0.2933(2) 0.0395(9) Uani d . 1 . .
H H2A 0.4850 0.2150 0.3447 0.047 Uiso calc R 1 . .
H H2B 0.3697 0.2748 0.3013 0.047 Uiso calc R 1 . .
C C22 -0.1695(4) 0.3647(2) -0.0938(2) 0.0392(8) Uani d . 1 . .
H H22 -0.2133 0.3500 -0.1451 0.047 Uiso calc R 1 . .
C C9 0.2719(4) 0.0646(2) 0.0655(2) 0.0399(8) Uani d . 1 . .
H H9A 0.2131 0.0271 0.0308 0.048 Uiso calc R 1 . .
H H9B 0.3274 0.0360 0.1101 0.048 Uiso calc R 1 . .
C C13 0.6348(4) 0.2627(2) 0.0907(2) 0.0358(8) Uani d . 1 . .
H H13A 0.7054 0.2845 0.0639 0.043 Uiso calc R 1 . .
H H13B 0.6854 0.2294 0.1330 0.043 Uiso calc R 1 . .
C C19 -0.0391(4) 0.40969(19) 0.0544(2) 0.0337(8) Uani d . 1 . .
H H19 0.0059 0.4259 0.1050 0.040 Uiso calc R 1 . .
C C14 0.5715(4) 0.3301(2) 0.1285(2) 0.0355(8) Uani d . 1 . .
C C4 0.2814(6) 0.1203(3) 0.3605(2) 0.0602(12) Uani d . 1 . .
H H4A 0.3532 0.0800 0.3679 0.090 Uiso calc R 1 . .
H H4B 0.1983 0.1009 0.3771 0.090 Uiso calc R 1 . .
H H4C 0.3174 0.1655 0.3916 0.090 Uiso calc R 1 . .
C C7 -0.0259(4) 0.1456(2) 0.1469(2) 0.0433(9) Uani d . 1 . .
H H7A 0.0142 0.1958 0.1648 0.065 Uiso calc R 1 . .
H H7B -0.0835 0.1270 0.1823 0.065 Uiso calc R 1 . .
H H7C -0.0837 0.1509 0.0946 0.065 Uiso calc R 1 . .
C C20 -0.1508(4) 0.4520(2) 0.0127(2) 0.0415(9) Uani d . 1 . .
H H20 -0.1829 0.4964 0.0353 0.050 Uiso calc R 1 . .
C C10 0.3674(4) 0.1046(2) 0.0226(2) 0.0363(8) Uani d . 1 . .
H H10A 0.4255 0.0662 0.0024 0.044 Uiso calc R 1 . .
H H10B 0.3117 0.1329 -0.0222 0.044 Uiso calc R 1 . .
C C15 0.4879(4) 0.3840(2) 0.0673(2) 0.0425(9) Uani d . 1 . .
H H15A 0.4044 0.3572 0.0392 0.064 Uiso calc R 1 . .
H H15B 0.5457 0.3994 0.0307 0.064 Uiso calc R 1 . .
H H15C 0.4601 0.4299 0.0928 0.064 Uiso calc R 1 . .
C C21 -0.2147(4) 0.4296(2) -0.0612(2) 0.0446(9) Uani d . 1 . .
H H21 -0.2901 0.4590 -0.0898 0.053 Uiso calc R 1 . .
C C5 0.1784(4) 0.0737(2) 0.2264(2) 0.0419(9) Uani d . 1 . .
H H5A 0.2552 0.0383 0.2213 0.050 Uiso calc R 1 . .
H H5B 0.1186 0.0460 0.2564 0.050 Uiso calc R 1 . .
C C6 0.0915(4) 0.0883(2) 0.1453(2) 0.0378(8) Uani d . 1 . .
C C16 0.6912(4) 0.3766(3) 0.1778(3) 0.0499(10) Uani d . 1 . .
H H16A 0.6527 0.4155 0.2078 0.075 Uiso calc R 1 . .
H H16B 0.7446 0.4020 0.1438 0.075 Uiso calc R 1 . .
H H16C 0.7527 0.3419 0.2134 0.075 Uiso calc R 1 . .
C C12 0.6241(4) 0.1662(3) -0.0161(2) 0.0482(10) Uani d . 1 . .
H H12A 0.6838 0.1286 0.0168 0.072 Uiso calc R 1 . .
H H12B 0.6823 0.2020 -0.0384 0.072 Uiso calc R 1 . .
H H12C 0.5603 0.1392 -0.0579 0.072 Uiso calc R 1 . .
C C8 0.0254(5) 0.0123(2) 0.1121(3) 0.0574(12) Uani d . 1 . .
H H8A -0.0166 0.0190 0.0569 0.086 Uiso calc R 1 . .
H H8B -0.0470 -0.0030 0.1400 0.086 Uiso calc R 1 . .
H H8C 0.0973 -0.0278 0.1181 0.086 Uiso calc R 1 . .
O O1W 0.0544(3) 0.14387(16) -0.23970(16) 0.0481(7) Uani d D 1 . .
H H2W 0.118(3) 0.111(2) -0.221(2) 0.058 Uiso d D 1 . .
H H1W 0.072(4) 0.161(2) -0.2823(14) 0.058 Uiso d D 1 . .
Cl Cl1 0.3438(6) -0.0040(3) -0.2176(3) 0.0381(10) Uani d PD 0.639(8) A 1
Cl Cl1' 0.3673(10) 0.0103(6) -0.2158(6) 0.0362(18) Uani d PD 0.361(8) A 2
O O5 0.4344(13) 0.0455(7) -0.2420(9) 0.203(6) Uani d PDU 0.639(8) A 1
O O6 0.3623(8) -0.0075(5) -0.1357(3) 0.110(3) Uani d PDU 0.639(8) A 1
O O7 0.3697(8) -0.0818(3) -0.2264(4) 0.073(2) Uani d PD 0.639(8) A 1
O O8 0.2001(5) 0.0061(3) -0.2550(3) 0.0588(18) Uani d PD 0.639(8) A 1
O O5' 0.2976(14) 0.0479(5) -0.2866(5) 0.088(5) Uani d PD 0.361(8) A 2
O O6' 0.4169(15) -0.0535(8) -0.2485(9) 0.101(5) Uani d PDU 0.361(8) A 2
O O7' 0.4898(15) 0.0527(8) -0.1817(8) 0.152(8) Uani d PD 0.361(8) A 2
O O8' 0.2850(14) 0.0248(7) -0.1601(7) 0.098(4) Uani d PDU 0.361(8) A 2

loop_
_atom_site_aniso_label
_atom_site_aniso_U_11
_atom_site_aniso_U_22
_atom_site_aniso_U_33
_atom_site_aniso_U_12
_atom_site_aniso_U_13
_atom_site_aniso_U_23
Ni1 0.0271(2) 0.0244(2) 0.0195(2) 0.00258(16) 0.00305(15) -0.00112(15)
O1 0.0295(12) 0.0330(12) 0.0216(11) 0.0013(9) 0.0061(9) 0.0000(9)
O2 0.0262(12) 0.0310(11) 0.0264(12) 0.0036(9) 0.0067(9) 0.0019(9)
N1 0.0267(14) 0.0304(14) 0.0297(15) 0.0014(11) 0.0040(11) -0.0041(11)
O3 0.0481(15) 0.0336(12) 0.0308(13) -0.0032(11) 0.0052(11) 0.0010(11)
N3 0.0349(16) 0.0295(14) 0.0276(14) -0.0039(12) 0.0066(12) 0.0000(11)
N4 0.0297(15) 0.0295(13) 0.0263(14) 0.0020(11) 0.0013(11) -0.0028(11)
C17 0.0266(16) 0.0248(15) 0.0257(16) -0.0030(13) 0.0056(13) -0.0008(12)
C18 0.0275(16) 0.0261(15) 0.0240(15) 0.0011(13) 0.0107(13) 0.0055(12)
N2 0.0353(16) 0.0343(15) 0.0246(14) 0.0051(12) 0.0072(12) 0.0018(12)
C23 0.0266(17) 0.0320(16) 0.0270(16) 0.0019(13) 0.0075(13) 0.0052(13)
O4 0.070(2) 0.0463(15) 0.0302(14) 0.0120(14) 0.0210(13) 0.0026(12)
C11 0.0335(19) 0.0417(19) 0.0280(17) 0.0011(15) 0.0082(14) -0.0003(15)
C24 0.0273(17) 0.0380(18) 0.0255(17) 0.0003(14) 0.0031(13) 0.0011(14)
C3 0.046(2) 0.0404(19) 0.0307(18) 0.0032(16) 0.0146(16) 0.0054(15)
C1 0.038(2) 0.046(2) 0.0284(18) 0.0028(17) 0.0008(15) -0.0055(15)
C2 0.048(2) 0.044(2) 0.0223(17) 0.0004(17) -0.0005(15) -0.0046(15)
C22 0.037(2) 0.047(2) 0.0315(19) 0.0065(17) 0.0015(15) 0.0058(16)
C9 0.047(2) 0.0314(17) 0.041(2) -0.0025(16) 0.0076(17) -0.0084(15)
C13 0.0241(17) 0.0445(19) 0.040(2) -0.0014(15) 0.0104(15) -0.0005(16)
C19 0.040(2) 0.0340(17) 0.0293(18) 0.0055(15) 0.0119(15) 0.0038(14)
C14 0.0290(18) 0.0378(19) 0.040(2) -0.0038(15) 0.0074(15) -0.0027(15)
C4 0.083(3) 0.066(3) 0.032(2) -0.004(2) 0.011(2) 0.011(2)
C7 0.038(2) 0.051(2) 0.043(2) -0.0073(17) 0.0136(17) 0.0032(18)
C20 0.045(2) 0.041(2) 0.043(2) 0.0164(17) 0.0174(17) 0.0065(17)
C10 0.039(2) 0.0370(18) 0.0336(19) 0.0012(15) 0.0087(15) -0.0113(15)
C15 0.045(2) 0.0372(19) 0.046(2) -0.0041(17) 0.0120(18) 0.0066(17)
C21 0.038(2) 0.052(2) 0.043(2) 0.0179(18) 0.0095(17) 0.0129(18)
C5 0.058(3) 0.0343(18) 0.036(2) -0.0039(17) 0.0169(18) 0.0123(16)
C6 0.046(2) 0.0337(18) 0.0355(19) -0.0096(16) 0.0123(16) 0.0036(15)
C16 0.037(2) 0.057(2) 0.055(3) -0.0129(19) 0.0075(18) -0.009(2)
C12 0.043(2) 0.066(3) 0.039(2) -0.003(2) 0.0167(18) -0.0105(19)
C8 0.067(3) 0.049(2) 0.062(3) -0.026(2) 0.027(2) -0.007(2)
O1W 0.069(2) 0.0448(16) 0.0372(15) 0.0128(14) 0.0273(14) 0.0081(12)
Cl1 0.0404(19) 0.0348(18) 0.0393(12) 0.0025(14) 0.0087(11) 0.0016(10)
Cl1' 0.035(3) 0.034(3) 0.040(2) 0.005(3) 0.0083(19) 0.006(2)
O5 0.180(9) 0.197(9) 0.234(10) -0.089(7) 0.044(8) 0.110(8)
O6 0.092(5) 0.180(7) 0.054(4) 0.050(5) 0.010(3) -0.003(4)
O7 0.068(5) 0.056(4) 0.086(5) 0.017(3) -0.006(3) 0.009(3)
O8 0.045(3) 0.063(3) 0.063(3) 0.016(2) 0.000(2) -0.012(3)
O5' 0.124(11) 0.046(5) 0.069(7) 0.021(6) -0.040(7) 0.004(5)
O6' 0.085(8) 0.090(8) 0.109(9) 0.056(7) -0.025(6) -0.050(7)
O7' 0.27(2) 0.110(11) 0.073(9) -0.111(13) 0.018(11) -0.030(8)
O8' 0.121(9) 0.099(7) 0.080(7) 0.041(6) 0.033(7) -0.005(6)

loop_
_atom_type_symbol
_atom_type_description
_atom_type_scat_dispersion_real
_atom_type_scat_dispersion_imag
_atom_type_scat_source
C C 0.0033 0.0016 'International Tables Vol C Tables 4.2.6.8 and 6.1.1.4'
H H 0.0000 0.0000 'International Tables Vol C Tables 4.2.6.8 and 6.1.1.4'
N N 0.0061 0.0033 'International Tables Vol C Tables 4.2.6.8 and 6.1.1.4'
O O 0.0106 0.0060 'International Tables Vol C Tables 4.2.6.8 and 6.1.1.4'
Cl Cl 0.1484 0.1585 'International Tables Vol C Tables 4.2.6.8 and 6.1.1.4'
Ni Ni 0.3393 1.1124 'International Tables Vol C Tables 4.2.6.8 and 6.1.1.4'

loop_
_geom_angle_atom_site_label_1
_geom_angle_atom_site_label_2
_geom_angle_atom_site_label_3
_geom_angle_site_symmetry_1
_geom_angle_site_symmetry_3
_geom_angle
_geom_angle_publ_flag
N4 Ni1 N2 . . 105.40(11) ?
N4 Ni1 N1 . . 91.66(10) ?
N2 Ni1 N1 . . 84.67(11) ?
N4 Ni1 N3 . . 85.73(11) ?
N2 Ni1 N3 . . 91.06(11) ?
N1 Ni1 N3 . . 174.23(11) ?
N4 Ni1 O2 . . 92.84(10) ?
N2 Ni1 O2 . . 161.23(10) ?
N1 Ni1 O2 . . 99.45(10) ?
N3 Ni1 O2 . . 85.83(10) ?
N4 Ni1 O1 . . 153.72(10) ?
N2 Ni1 O1 . . 100.86(10) ?
N1 Ni1 O1 . . 89.79(10) ?
N3 Ni1 O1 . . 94.84(10) ?
O2 Ni1 O1 . . 61.07(8) ?
N4 Ni1 C17 . . 123.46(11) ?
N2 Ni1 C17 . . 130.81(11) ?
N1 Ni1 C17 . . 98.26(10) ?
N3 Ni1 C17 . . 87.46(10) ?
O2 Ni1 C17 . . 30.65(9) ?
O1 Ni1 C17 . . 30.68(9) ?
C17 O1 Ni1 . . 87.86(18) ?
C17 O2 Ni1 . . 89.74(19) ?
C1 N1 C14 . . 113.5(3) ?
C1 N1 Ni1 . . 104.9(2) ?
C14 N1 Ni1 . . 120.7(2) ?
C1 N1 H1C . . 105.5 ?
C14 N1 H1C . . 105.5 ?
Ni1 N1 H1C . . 105.5 ?
C9 N3 C6 . . 114.1(3) ?
C9 N3 Ni1 . . 103.5(2) ?
C6 N3 Ni1 . . 121.1(2) ?
C9 N3 H3A . . 105.7 ?
C6 N3 H3A . . 105.7 ?
Ni1 N3 H3A . . 105.7 ?
C10 N4 C11 . . 113.4(3) ?
C10 N4 Ni1 . . 103.3(2) ?
C11 N4 Ni1 . . 114.7(2) ?
C10 N4 H4D . . 108.4 ?
C11 N4 H4D . . 108.4 ?
Ni1 N4 H4D . . 108.4 ?
O2 C17 O1 . . 120.3(3) ?
O2 C17 C18 . . 119.1(3) ?
O1 C17 C18 . . 120.6(3) ?
O2 C17 Ni1 . . 59.61(16) ?
O1 C17 Ni1 . . 61.46(16) ?
C18 C17 Ni1 . . 171.0(2) ?
C19 C18 C23 . . 119.3(3) ?
C19 C18 C17 . . 119.3(3) ?
C23 C18 C17 . . 121.3(3) ?
C2 N2 C3 . . 112.0(3) ?
C2 N2 Ni1 . . 105.1(2) ?
C3 N2 Ni1 . . 115.8(2) ?
C2 N2 H2C . . 107.9 ?
C3 N2 H2C . . 107.9 ?
Ni1 N2 H2C . . 107.9 ?
C22 C23 C18 . . 119.6(3) ?
C22 C23 C24 . . 118.4(3) ?
C18 C23 C24 . . 121.8(3) ?
C24 O4 H4 . . 109.5 ?
N4 C11 C13 . . 110.2(3) ?
N4 C11 C12 . . 112.0(3) ?
C13 C11 C12 . . 110.2(3) ?
N4 C11 H11 . . 108.1 ?
C13 C11 H11 . . 108.1 ?
C12 C11 H11 . . 108.1 ?
O3 C24 O4 . . 124.3(3) ?
O3 C24 C23 . . 124.2(3) ?
O4 C24 C23 . . 111.3(3) ?
N2 C3 C5 . . 109.8(3) ?
N2 C3 C4 . . 112.5(3) ?
C5 C3 C4 . . 109.8(3) ?
N2 C3 H3 . . 108.2 ?
C5 C3 H3 . . 108.2 ?
C4 C3 H3 . . 108.2 ?
N1 C1 C2 . . 109.1(3) ?
N1 C1 H1A . . 109.9 ?
C2 C1 H1A . . 109.9 ?
N1 C1 H1B . . 109.9 ?
C2 C1 H1B . . 109.9 ?
H1A C1 H1B . . 108.3 ?
N2 C2 C1 . . 109.4(3) ?
N2 C2 H2A . . 109.8 ?
C1 C2 H2A . . 109.8 ?
N2 C2 H2B . . 109.8 ?
C1 C2 H2B . . 109.8 ?
H2A C2 H2B . . 108.2 ?
C21 C22 C23 . . 120.5(3) ?
C21 C22 H22 . . 119.7 ?
C23 C22 H22 . . 119.7 ?
N3 C9 C10 . . 109.7(3) ?
N3 C9 H9A . . 109.7 ?
C10 C9 H9A . . 109.7 ?
N3 C9 H9B . . 109.7 ?
C10 C9 H9B . . 109.7 ?
H9A C9 H9B . . 108.2 ?
C11 C13 C14 . . 119.2(3) ?
C11 C13 H13A . . 107.5 ?
C14 C13 H13A . . 107.5 ?
C11 C13 H13B . . 107.5 ?
C14 C13 H13B . . 107.5 ?
H13A C13 H13B . . 107.0 ?
C18 C19 C20 . . 120.3(3) ?
C18 C19 H19 . . 119.8 ?
C20 C19 H19 . . 119.8 ?
N1 C14 C15 . . 107.2(3) ?
N1 C14 C16 . . 111.4(3) ?
C15 C14 C16 . . 108.1(3) ?
N1 C14 C13 . . 110.4(3) ?
C15 C14 C13 . . 111.4(3) ?
C16 C14 C13 . . 108.4(3) ?
C3 C4 H4A . . 109.5 ?
C3 C4 H4B . . 109.5 ?
H4A C4 H4B . . 109.5 ?
C3 C4 H4C . . 109.5 ?
H4A C4 H4C . . 109.5 ?
H4B C4 H4C . . 109.5 ?
C6 C7 H7A . . 109.5 ?
C6 C7 H7B . . 109.5 ?
H7A C7 H7B . . 109.5 ?
C6 C7 H7C . . 109.5 ?
H7A C7 H7C . . 109.5 ?
H7B C7 H7C . . 109.5 ?
C21 C20 C19 . . 120.1(3) ?
C21 C20 H20 . . 120.0 ?
C19 C20 H20 . . 120.0 ?
N4 C10 C9 . . 110.2(3) ?
N4 C10 H10A . . 109.6 ?
C9 C10 H10A . . 109.6 ?
N4 C10 H10B . . 109.6 ?
C9 C10 H10B . . 109.6 ?
H10A C10 H10B . . 108.1 ?
C14 C15 H15A . . 109.5 ?
C14 C15 H15B . . 109.5 ?
H15A C15 H15B . . 109.5 ?
C14 C15 H15C . . 109.5 ?
H15A C15 H15C . . 109.5 ?
H15B C15 H15C . . 109.5 ?
C20 C21 C22 . . 120.2(3) ?
C20 C21 H21 . . 119.9 ?
C22 C21 H21 . . 119.9 ?
C6 C5 C3 . . 118.4(3) ?
C6 C5 H5A . . 107.7 ?
C3 C5 H5A . . 107.7 ?
C6 C5 H5B . . 107.7 ?
C3 C5 H5B . . 107.7 ?
H5A C5 H5B . . 107.1 ?
N3 C6 C5 . . 110.2(3) ?
N3 C6 C7 . . 107.5(3) ?
C5 C6 C7 . . 111.5(3) ?
N3 C6 C8 . . 110.7(3) ?
C5 C6 C8 . . 108.9(3) ?
C7 C6 C8 . . 108.0(3) ?
C14 C16 H16A . . 109.5 ?
C14 C16 H16B . . 109.5 ?
H16A C16 H16B . . 109.5 ?
C14 C16 H16C . . 109.5 ?
H16A C16 H16C . . 109.5 ?
H16B C16 H16C . . 109.5 ?
C11 C12 H12A . . 109.5 ?
C11 C12 H12B . . 109.5 ?
H12A C12 H12B . . 109.5 ?
C11 C12 H12C . . 109.5 ?
H12A C12 H12C . . 109.5 ?
H12B C12 H12C . . 109.5 ?
C6 C8 H8A . . 109.5 ?
C6 C8 H8B . . 109.5 ?
H8A C8 H8B . . 109.5 ?
C6 C8 H8C . . 109.5 ?
H8A C8 H8C . . 109.5 ?
H8B C8 H8C . . 109.5 ?
H2W O1W H1W . . 108.1(17) ?
O5 Cl1 O7 . . 115.5(8) ?
O5 Cl1 O6 . . 113.2(8) ?
O7 Cl1 O6 . . 94.8(6) ?
O5 Cl1 O8 . . 114.8(7) ?
O7 Cl1 O8 . . 104.5(5) ?
O6 Cl1 O8 . . 112.1(6) ?
O6' Cl1' O8' . . 137.0(11) ?
O6' Cl1' O7' . . 104.5(10) ?
O8' Cl1' O7' . . 99.6(9) ?
O6' Cl1' O5' . . 98.4(9) ?
O8' Cl1' O5' . . 106.4(9) ?
O7' Cl1' O5' . . 109.5(9) ?

loop_
_geom_bond_atom_site_label_1
_geom_bond_atom_site_label_2
_geom_bond_site_symmetry_2
_geom_bond_distance
_geom_bond_publ_flag
Ni1 N4 . 2.087(3) ?
Ni1 N2 . 2.088(3) ?
Ni1 N1 . 2.131(3) ?
Ni1 N3 . 2.133(3) ?
Ni1 O2 . 2.135(2) ?
Ni1 O1 . 2.176(2) ?
Ni1 C17 . 2.475(3) ?
O1 C17 . 1.264(4) ?
O2 C17 . 1.262(4) ?
N1 C1 . 1.478(4) ?
N1 C14 . 1.501(4) ?
N1 H1C . 0.9300 ?
O3 C24 . 1.202(4) ?
N3 C9 . 1.479(4) ?
N3 C6 . 1.516(4) ?
N3 H3A . 0.9300 ?
N4 C10 . 1.480(4) ?
N4 C11 . 1.488(4) ?
N4 H4D . 0.9300 ?
C17 C18 . 1.495(4) ?
C18 C19 . 1.389(4) ?
C18 C23 . 1.403(4) ?
N2 C2 . 1.481(4) ?
N2 C3 . 1.496(4) ?
N2 H2C . 0.9300 ?
C23 C22 . 1.389(5) ?
C23 C24 . 1.501(5) ?
O4 C24 . 1.316(4) ?
O4 H4 . 0.8400 ?
C11 C13 . 1.520(5) ?
C11 C12 . 1.534(5) ?
C11 H11 . 1.0000 ?
C3 C5 . 1.527(5) ?
C3 C4 . 1.530(5) ?
C3 H3 . 1.0000 ?
C1 C2 . 1.508(5) ?
C1 H1A . 0.9900 ?
C1 H1B . 0.9900 ?
C2 H2A . 0.9900 ?
C2 H2B . 0.9900 ?
C22 C21 . 1.379(5) ?
C22 H22 . 0.9500 ?
C9 C10 . 1.492(5) ?
C9 H9A . 0.9900 ?
C9 H9B . 0.9900 ?
C13 C14 . 1.539(5) ?
C13 H13A . 0.9900 ?
C13 H13B . 0.9900 ?
C19 C20 . 1.393(5) ?
C19 H19 . 0.9500 ?
C14 C15 . 1.529(5) ?
C14 C16 . 1.533(5) ?
C4 H4A . 0.9800 ?
C4 H4B . 0.9800 ?
C4 H4C . 0.9800 ?
C7 C6 . 1.524(5) ?
C7 H7A . 0.9800 ?
C7 H7B . 0.9800 ?
C7 H7C . 0.9800 ?
C20 C21 . 1.378(6) ?
C20 H20 . 0.9500 ?
C10 H10A . 0.9900 ?
C10 H10B . 0.9900 ?
C15 H15A . 0.9800 ?
C15 H15B . 0.9800 ?
C15 H15C . 0.9800 ?
C21 H21 . 0.9500 ?
C5 C6 . 1.523(5) ?
C5 H5A . 0.9900 ?
C5 H5B . 0.9900 ?
C6 C8 . 1.531(5) ?
C16 H16A . 0.9800 ?
C16 H16B . 0.9800 ?
C16 H16C . 0.9800 ?
C12 H12A . 0.9800 ?
C12 H12B . 0.9800 ?
C12 H12C . 0.9800 ?
C8 H8A . 0.9800 ?
C8 H8B . 0.9800 ?
C8 H8C . 0.9800 ?
O1W H2W . 0.855(11) ?
O1W H1W . 0.860(11) ?
Cl1 O5 . 1.367(7) ?
Cl1 O7 . 1.390(7) ?
Cl1 O6 . 1.418(7) ?
Cl1 O8 . 1.434(6) ?
Cl1' O6' . 1.383(9) ?
Cl1' O8' . 1.416(9) ?
Cl1' O7' . 1.428(9) ?
Cl1' O5' . 1.446(9) ?

loop_
_geom_hbond_atom_site_label_D
_geom_hbond_atom_site_label_H
_geom_hbond_atom_site_label_A
_geom_hbond_site_symmetry_A
_geom_hbond_distance_DH
_geom_hbond_distance_HA
_geom_hbond_distance_DA
_geom_hbond_angle_DHA
N1 H1C O5 4_566 0.93 2.29 3.094(9) 144.4
N2 H2C O6' 3_655 0.93 2.03 2.952(10) 172.7
O4 H4 O1W . 0.84 1.76 2.572(4) 162.1
O1W H2W O8 . 0.855(11) 2.13(3) 2.827(5) 138(4)
O1W H1W O1 4_565 0.860(11) 1.892(16) 2.734(3) 166(4)

loop_
_geom_torsion_atom_site_label_1
_geom_torsion_atom_site_label_2
_geom_torsion_atom_site_label_3
_geom_torsion_atom_site_label_4
_geom_torsion_site_symmetry_1
_geom_torsion_site_symmetry_2
_geom_torsion_site_symmetry_3
_geom_torsion_site_symmetry_4
_geom_torsion
_geom_torsion_publ_flag
N4 Ni1 O1 C17 . . . . 13.4(3) ?
N2 Ni1 O1 C17 . . . . -168.73(18) ?
N1 Ni1 O1 C17 . . . . 106.74(19) ?
N3 Ni1 O1 C17 . . . . -76.71(19) ?
O2 Ni1 O1 C17 . . . . 5.81(17) ?
N4 Ni1 O2 C17 . . . . 177.56(18) ?
N2 Ni1 O2 C17 . . . . 11.1(4) ?
N1 Ni1 O2 C17 . . . . -90.29(19) ?
N3 Ni1 O2 C17 . . . . 92.06(19) ?
O1 Ni1 O2 C17 . . . . -5.81(17) ?
N4 Ni1 N1 C1 . . . . -92.5(2) ?
N2 Ni1 N1 C1 . . . . 12.8(2) ?
N3 Ni1 N1 C1 . . . . -29.6(12) ?
O2 Ni1 N1 C1 . . . . 174.4(2) ?
O1 Ni1 N1 C1 . . . . 113.8(2) ?
C17 Ni1 N1 C1 . . . . 143.4(2) ?
N4 Ni1 N1 C14 . . . . 37.3(2) ?
N2 Ni1 N1 C14 . . . . 142.6(2) ?
N3 Ni1 N1 C14 . . . . 100.2(11) ?
O2 Ni1 N1 C14 . . . . -55.9(2) ?
O1 Ni1 N1 C14 . . . . -116.5(2) ?
C17 Ni1 N1 C14 . . . . -86.9(2) ?
N4 Ni1 N3 C9 . . . . 12.3(2) ?
N2 Ni1 N3 C9 . . . . -93.1(2) ?
N1 Ni1 N3 C9 . . . . -50.9(11) ?
O2 Ni1 N3 C9 . . . . 105.5(2) ?
O1 Ni1 N3 C9 . . . . 165.9(2) ?
C17 Ni1 N3 C9 . . . . 136.1(2) ?
N4 Ni1 N3 C6 . . . . 141.7(3) ?
N2 Ni1 N3 C6 . . . . 36.3(3) ?
N1 Ni1 N3 C6 . . . . 78.5(11) ?
O2 Ni1 N3 C6 . . . . -125.2(2) ?
O1 Ni1 N3 C6 . . . . -64.7(2) ?
C17 Ni1 N3 C6 . . . . -94.5(3) ?
N2 Ni1 N4 C10 . . . . 107.1(2) ?
N1 Ni1 N4 C10 . . . . -167.9(2) ?
N3 Ni1 N4 C10 . . . . 17.2(2) ?
O2 Ni1 N4 C10 . . . . -68.4(2) ?
O1 Ni1 N4 C10 . . . . -75.1(3) ?
C17 Ni1 N4 C10 . . . . -66.9(2) ?
N2 Ni1 N4 C11 . . . . -128.9(2) ?
N1 Ni1 N4 C11 . . . . -44.0(2) ?
N3 Ni1 N4 C11 . . . . 141.1(2) ?
O2 Ni1 N4 C11 . . . . 55.5(2) ?
O1 Ni1 N4 C11 . . . . 48.9(3) ?
C17 Ni1 N4 C11 . . . . 57.0(2) ?
Ni1 O2 C17 O1 . . . . 10.2(3) ?
Ni1 O2 C17 C18 . . . . -169.7(2) ?
Ni1 O1 C17 O2 . . . . -10.0(3) ?
Ni1 O1 C17 C18 . . . . 169.9(3) ?
N4 Ni1 C17 O2 . . . . -2.9(2) ?
N2 Ni1 C17 O2 . . . . -175.31(17) ?
N1 Ni1 C17 O2 . . . . 94.60(18) ?
N3 Ni1 C17 O2 . . . . -86.11(18) ?
O1 Ni1 C17 O2 . . . . 170.0(3) ?
N4 Ni1 C17 O1 . . . . -172.92(16) ?
N2 Ni1 C17 O1 . . . . 14.7(2) ?
N1 Ni1 C17 O1 . . . . -75.39(18) ?
N3 Ni1 C17 O1 . . . . 103.90(18) ?
O2 Ni1 C17 O1 . . . . -170.0(3) ?
N4 Ni1 C17 C18 . . . . 81.2(15) ?
N2 Ni1 C17 C18 . . . . -91.2(14) ?
N1 Ni1 C17 C18 . . . . 18E1(10) ?
N3 Ni1 C17 C18 . . . . -2.0(14) ?
O2 Ni1 C17 C18 . . . . 84.1(14) ?
O1 Ni1 C17 C18 . . . . -105.9(15) ?
O2 C17 C18 C19 . . . . -143.1(3) ?
O1 C17 C18 C19 . . . . 37.1(4) ?
Ni1 C17 C18 C19 . . . . 138.0(13) ?
O2 C17 C18 C23 . . . . 32.3(4) ?
O1 C17 C18 C23 . . . . -147.6(3) ?
Ni1 C17 C18 C23 . . . . -46.7(16) ?
N4 Ni1 N2 C2 . . . . 107.1(2) ?
N1 Ni1 N2 C2 . . . . 16.9(2) ?
N3 Ni1 N2 C2 . . . . -167.0(2) ?
O2 Ni1 N2 C2 . . . . -86.9(4) ?
O1 Ni1 N2 C2 . . . . -71.9(2) ?
C17 Ni1 N2 C2 . . . . -79.5(3) ?
N4 Ni1 N2 C3 . . . . -128.8(2) ?
N1 Ni1 N2 C3 . . . . 141.0(2) ?
N3 Ni1 N2 C3 . . . . -42.9(2) ?
O2 Ni1 N2 C3 . . . . 37.2(4) ?
O1 Ni1 N2 C3 . . . . 52.2(2) ?
C17 Ni1 N2 C3 . . . . 44.6(3) ?
C19 C18 C23 C22 . . . . 1.2(5) ?
C17 C18 C23 C22 . . . . -174.2(3) ?
C19 C18 C23 C24 . . . . -174.3(3) ?
C17 C18 C23 C24 . . . . 10.3(5) ?
C10 N4 C11 C13 . . . . -177.4(3) ?
Ni1 N4 C11 C13 . . . . 64.2(3) ?
C10 N4 C11 C12 . . . . -54.3(4) ?
Ni1 N4 C11 C12 . . . . -172.7(2) ?
C22 C23 C24 O3 . . . . -126.8(4) ?
C18 C23 C24 O3 . . . . 48.7(5) ?
C22 C23 C24 O4 . . . . 48.2(4) ?
C18 C23 C24 O4 . . . . -136.3(3) ?
C2 N2 C3 C5 . . . . -175.8(3) ?
Ni1 N2 C3 C5 . . . . 63.8(3) ?
C2 N2 C3 C4 . . . . -53.1(4) ?
Ni1 N2 C3 C4 . . . . -173.6(3) ?
C14 N1 C1 C2 . . . . -174.3(3) ?
Ni1 N1 C1 C2 . . . . -40.4(3) ?
C3 N2 C2 C1 . . . . -170.7(3) ?
Ni1 N2 C2 C1 . . . . -44.2(3) ?
N1 C1 C2 N2 . . . . 59.3(4) ?
C18 C23 C22 C21 . . . . -1.7(5) ?
C24 C23 C22 C21 . . . . 174.0(3) ?
C6 N3 C9 C10 . . . . -173.9(3) ?
Ni1 N3 C9 C10 . . . . -40.4(3) ?
N4 C11 C13 C14 . . . . -74.1(4) ?
C12 C11 C13 C14 . . . . 161.7(3) ?
C23 C18 C19 C20 . . . . 0.3(5) ?
C17 C18 C19 C20 . . . . 175.7(3) ?
C1 N1 C14 C15 . . . . -159.6(3) ?
Ni1 N1 C14 C15 . . . . 74.6(3) ?
C1 N1 C14 C16 . . . . -41.5(4) ?
Ni1 N1 C14 C16 . . . . -167.3(2) ?
C1 N1 C14 C13 . . . . 79.0(3) ?
Ni1 N1 C14 C13 . . . . -46.9(3) ?
C11 C13 C14 N1 . . . . 62.9(4) ?
C11 C13 C14 C15 . . . . -56.1(4) ?
C11 C13 C14 C16 . . . . -174.9(3) ?
C18 C19 C20 C21 . . . . -1.3(6) ?
C11 N4 C10 C9 . . . . -169.9(3) ?
Ni1 N4 C10 C9 . . . . -45.1(3) ?
N3 C9 C10 N4 . . . . 61.0(4) ?
C19 C20 C21 C22 . . . . 0.7(6) ?
C23 C22 C21 C20 . . . . 0.8(6) ?
N2 C3 C5 C6 . . . . -74.9(4) ?
C4 C3 C5 C6 . . . . 160.9(4) ?
C9 N3 C6 C5 . . . . 76.9(4) ?
Ni1 N3 C6 C5 . . . . -47.7(4) ?
C9 N3 C6 C7 . . . . -161.4(3) ?
Ni1 N3 C6 C7 . . . . 74.1(3) ?
C9 N3 C6 C8 . . . . -43.6(4) ?
Ni1 N3 C6 C8 . . . . -168.2(3) ?
C3 C5 C6 N3 . . . . 64.5(4) ?
C3 C5 C6 C7 . . . . -54.8(4) ?
C3 C5 C6 C8 . . . . -173.9(3) ?
